data_7010400
loop_
_publ_author_name
'Choi, Min-Ho'
'Kim, Bok Jo'
'Kim, Il-Chool'
'Kim, Seo-Hyang'
'Kim, Yang'
'Harrowfield, Jack M.'
'Lee, Man-Kil'
'Mocerino, Mauro'
'Rukmini, Elisabeth'
'Skelton, Brian W.'
'White, Allan H.'

_publ_section_title
;
 Inter- and intra-molecular pathways in polyamine synthesis from
 diamines&#x200A;&#x2020;
;
_journal_issue 5
_journal_name_full 'Journal of the Chemical Society, Dalton Transactions'
_journal_page_first 707
_journal_paper_doi 10.1039/b008452m
_journal_year 2001
_chemical_formula_sum 'C17 H67 Cl8 N8 O7.5'
_chemical_formula_weight 787.40
_space_group_IT_number 15
_symmetry_cell_setting monoclinic
_symmetry_space_group_name_Hall '-C 2yc'
_symmetry_space_group_name_H-M 'C 1 2/c 1'
_cell_angle_alpha 90.00000
_cell_angle_beta 94.82(3)
_cell_angle_gamma 90.00000
_cell_formula_units_Z 4
_cell_length_a 21.636(6)
_cell_length_b 17.446(5)
_cell_length_c 10.360(4)
_cell_measurement_reflns_used 10
_cell_measurement_temperature 293
_cell_measurement_theta_max 21.5
_cell_measurement_theta_min 19.8
_cell_volume 3897(2)
_computing_cell_refinement 'Enraf Nonius software'
_computing_data_collection 'Enraf Nonius software'
_computing_data_reduction xtal
_computing_molecular_graphics xtal
_computing_publication_material 'xtal BONDLA CIFIO'
_computing_structure_refinement xtal
_computing_structure_solution xtal
_diffrn_ambient_temperature 293
_diffrn_measurement_device_type
;
CAD4 diffractomter                  
;
_diffrn_measurement_method '2\q-\w scans'
_diffrn_radiation_detector 'single counter'
_diffrn_radiation_monochromator graphite
_diffrn_radiation_source 'totating anode'
_diffrn_radiation_type 'Mo K\a'
_diffrn_radiation_wavelength .71073
_diffrn_reflns_av_R_equivalents .033
_diffrn_reflns_av_sigmaI/netI .038
_diffrn_reflns_limit_h_max 28
_diffrn_reflns_limit_h_min -28
_diffrn_reflns_limit_k_max 0
_diffrn_reflns_limit_k_min -22
_diffrn_reflns_limit_l_max 13
_diffrn_reflns_limit_l_min -13
_diffrn_reflns_number 9154
_diffrn_reflns_reduction_process perpendicular_monochr_Lp
_diffrn_reflns_theta_max 27.49
_diffrn_reflns_theta_min 1.5
_diffrn_standards_decay_% 0
_diffrn_standards_interval_time 60
_diffrn_standards_number 6
_exptl_absorpt_coefficient_mu .62
_exptl_absorpt_correction_T_max .83
_exptl_absorpt_correction_T_min .77
_exptl_absorpt_correction_type gaussian
_exptl_absorpt_process_details
;
 XTAL absorb                 
;
_exptl_crystal_colour blue
_exptl_crystal_density_diffrn 1.342
_exptl_crystal_description block
_exptl_crystal_F_000 1684
_exptl_crystal_size_max .65
_exptl_crystal_size_mid .55
_exptl_crystal_size_min .33
_refine_diff_density_max .58
_refine_diff_density_min -.69
_refine_ls_goodness_of_fit_all 1.856
_refine_ls_goodness_of_fit_ref 1.945
_refine_ls_hydrogen_treatment mixed
_refine_ls_matrix_type full
_refine_ls_number_constraints 0
_refine_ls_number_parameters 310
_refine_ls_number_reflns 3142
_refine_ls_number_restraints 0
_refine_ls_R_factor_all .0769
_refine_ls_R_factor_gt .057
_refine_ls_shift/su_max .0835
_refine_ls_shift/su_mean .00439
_refine_ls_structure_factor_coef F
_refine_ls_weighting_scheme calc
_refine_ls_wR_factor_all .0690
_refine_ls_wR_factor_ref .060
_reflns_limit_h_max 28
_reflns_limit_h_min 0
_reflns_limit_k_max 22
_reflns_limit_k_min -22
_reflns_limit_l_max 13
_reflns_limit_l_min -13
_reflns_number_gt 3142
_reflns_number_total 4439
_reflns_threshold_expression 'I    > 3.00 sig(I   )'
_cod_data_source_file b008452m.txt
_cod_data_source_block yklig
_cod_original_sg_symbol_Hall -c_2yc
_cod_original_sg_symbol_H-M C_1_2/c_1
_cod_database_code 7010400

loop_
_symmetry_equiv_pos_as_xyz
+x,+y,+z
-x,+y,1/2-z
-x,-y,-z
+x,-y,1/2+z
1/2+x,1/2+y,+z
1/2-x,1/2+y,1/2-z
1/2-x,1/2-y,-z
1/2+x,1/2-y,1/2+z

loop_
_atom_site_label
_atom_site_fract_x
_atom_site_fract_y
_atom_site_fract_z
_atom_site_U_iso_or_equiv
_atom_site_adp_type
_atom_site_calc_flag
_atom_site_calc_attached_atom
_atom_site_occupancy
_atom_site_disorder_assembly
_atom_site_disorder_group
C0 .50000 .6751(3) .25000 .040(2) Uani ? ? 1.00000 ? ?
C11 .55659(15) .6262(2) .2194(4) .0403(18) Uani ? ? 1.00000 ? ?
N12 .57993(15) .5710(2) .3201(4) .0423(18) Uani ? ? 1.00000 ? ?
C13 .63285(16) .5242(2) .2806(4) .0415(18) Uani ? ? 1.00000 ? ?
C14 .65396(18) .4671(2) .3847(4) .044(2) Uani ? ? 1.00000 ? ?
C15 .7057(2) .4172(2) .3417(4) .048(2) Uani ? ? 1.00000 ? ?
N16 .7183(2) .3532(2) .4316(5) .059(2) Uani ? ? 1.00000 ? ?
C21 .51231(16) .7239(2) .3735(4) .046(2) Uani ? ? 1.00000 ? ?
N22 .56363(14) .7812(2) .3761(4) .0485(19) Uani ? ? 1.00000 ? ?
C23 .5695(2) .8239(3) .5027(6) .064(3) Uani ? ? 1.00000 ? ?
C24 .6148(2) .8898(3) .5033(7) .066(3) Uani ? ? 1.00000 ? ?
C25 .68190(19) .8691(3) .4961(5) .055(2) Uani ? ? 1.00000 ? ?
N26 .70904(18) .8292(2) .6129(4) .056(2) Uani ? ? 1.00000 ? ?
Cl1 .65965(4) .66422(5) .52103(9) .0476(5) Uani ? ? 1.00000 ? ?
Cl2 .68177(5) .75159(6) .18749(11) .0583(6) Uani ? ? 1.00000 ? ?
Cl3 .78973(6) .55196(7) .16073(11) .0711(7) Uani ? ? 1.00000 ? ?
Cl4 .50000 .96177(18) .75000 .149(2) Uani ? ? 1.00000 ? ?
Cl5 .50977(18) .5402(4) .5644(6) .176(7) Uani ? ? .50000 ? ?
O01 .5560(2) .8898(2) .1730(4) .108(3) Uani ? ? 1.00000 ? ?
O02 .4102(2) .8814(3) .5743(5) .128(4) Uani ? ? 1.00000 ? ?
O03 .6097(3) .7353(4) .8441(7) .178(5) Uani ? ? 1.00000 ? ?
O04 .50000 .6753(9) .75000 .24(2) Uani ? ? .50000 ? ?
O05 .5107(9) .5660(10) .6395(14) .047(9) Uani ? ? .25000 ? ?
O06 .5054(6) .5910(8) .7006(15) .052(9) Uani ? ? .25000 ? ?
H11a .5893(16) .657(2) .211(3) .037(9) Uiso ? ? 1.00000 ? ?
H11b .5503(16) .601(2) .149(3) .036(10) Uiso ? ? 1.00000 ? ?
H12a .592(2) .596(3) .389(4) .062(14) Uiso ? ? 1.00000 ? ?
H12b .5620(17) .546(2) .337(4) .026(12) Uiso ? ? 1.00000 ? ?
H13a .6631(18) .561(2) .271(4) .051(11) Uiso ? ? 1.00000 ? ?
H13b .6193(19) .499(2) .201(4) .062(12) Uiso ? ? 1.00000 ? ?
H14a .6691(18) .494(2) .456(4) .056(12) Uiso ? ? 1.00000 ? ?
H14b .618(2) .436(3) .404(4) .077(14) Uiso ? ? 1.00000 ? ?
H15a .697(2) .403(3) .273(5) .071(16) Uiso ? ? 1.00000 ? ?
H15b .750(2) .431(2) .341(4) .050(11) Uiso ? ? 1.00000 ? ?
H16a .732(3) .369(4) .503(6) .11(3) Uiso ? ? 1.00000 ? ?
H16b .684(3) .323(4) .429(6) .12(2) Uiso ? ? 1.00000 ? ?
H16c .753(3) .322(3) .414(5) .097(18) Uiso ? ? 1.00000 ? ?
H21a .5193(18) .692(2) .445(4) .052(12) Uiso ? ? 1.00000 ? ?
H21b .4753(17) .752(2) .386(3) .046(10) Uiso ? ? 1.00000 ? ?
H22a .5615(19) .814(2) .311(4) .054(13) Uiso ? ? 1.00000 ? ?
H22b .5954(18) .760(2) .364(4) .046(11) Uiso ? ? 1.00000 ? ?
H23a .536(2) .837(3) .509(4) .061(13) Uiso ? ? 1.00000 ? ?
H23b .5789(19) .780(3) .577(4) .063(13) Uiso ? ? 1.00000 ? ?
H25a .703(2) .913(3) .497(4) .060(12) Uiso ? ? 1.00000 ? ?
H25b .6866(18) .833(2) .415(4) .058(11) Uiso ? ? 1.00000 ? ?
H24a .612(2) .913(3) .572(5) .077(17) Uiso ? ? 1.00000 ? ?
H24b .607(2) .921(3) .438(5) .086(18) Uiso ? ? 1.00000 ? ?
H26a .759(3) .824(3) .608(5) .11(2) Uiso ? ? 1.00000 ? ?
H26b .6894(19) .787(3) .632(4) .053(12) Uiso ? ? 1.00000 ? ?
H26c .700(2) .852(3) .679(4) .060(14) Uiso ? ? 1.00000 ? ?
H01a .52992 .93374 .18744 .16500 Uiso ? ? 1.00000 ? ?
H01b .59753 .91413 .20317 .16500 Uiso ? ? 1.00000 ? ?
H02a .44319 .91227 .61168 .18000 Uiso ? ? 1.00000 ? ?
H02b .36818 .90872 .60360 .18000 Uiso ? ? 1.00000 ? ?
H03a .59278 .70267 .91587 .27000 Uiso ? ? 1.00000 ? ?
H03b .57954 .70956 .78450 .27000 Uiso ? ? 1.00000 ? ?

loop_
_atom_site_aniso_label
_atom_site_aniso_U_11
_atom_site_aniso_U_22
_atom_site_aniso_U_33
_atom_site_aniso_U_12
_atom_site_aniso_U_13
_atom_site_aniso_U_23
C0 .022(2) .031(2) .065(3) .00000 -.007(2) .00000
C11 .0228(15) .0341(17) .063(2) -.0012(13) -.0027(15) .0001(17)
N12 .0269(15) .0409(18) .058(2) .0044(14) -.0039(15) -.0041(17)
C13 .0342(17) .043(2) .045(2) .0112(15) -.0065(15) -.0065(16)
C14 .0404(19) .042(2) .050(2) .0118(16) .0023(16) -.0014(17)
C15 .052(2) .050(2) .042(2) .0200(18) .0039(18) -.0006(18)
N16 .064(2) .049(2) .067(3) .022(2) .014(2) .0083(19)
C21 .0287(17) .0362(19) .072(3) .0022(14) -.0042(17) -.0072(18)
N22 .0292(16) .0362(17) .078(3) .0020(13) -.0059(15) -.0102(17)
C23 .034(2) .054(3) .103(4) .0037(18) -.001(2) -.037(3)
C24 .055(3) .044(2) .096(4) .003(2) -.020(3) -.018(3)
C25 .047(2) .050(2) .067(3) -.0096(18) -.005(2) -.008(2)
N26 .046(2) .051(2) .068(2) -.0015(17) -.0126(17) -.014(2)
Cl1 .0477(5) .0426(5) .0502(5) .0004(4) -.0099(4) -.0007(4)
Cl2 .0524(6) .0589(6) .0656(6) -.0181(5) .0161(5) -.0013(5)
Cl3 .0898(9) .0680(7) .0564(7) -.0091(6) .0124(6) -.0116(5)
Cl4 .128(2) .106(2) .209(3) .00000 -.009(2) .00000
Cl5 .054(3) .214(8) .268(10) .045(4) .059(5) .207(8)
O01 .167(4) .067(2) .093(3) -.013(3) .021(3) -.001(2)
O02 .099(3) .139(4) .149(4) .013(3) .041(3) -.028(3)
O03 .145(5) .180(6) .197(6) .065(4) -.055(4) -.063(5)
O04 .21(2) .088(10) .38(3) .00000 -.20(2) .00000
O05 .037(9) .047(9) .052(11) -.032(8) -.024(9) .040(8)
O06 .015(6) .036(6) .103(18) -.013(5) -.014(11) .006(6)

loop_
_atom_type_symbol
_atom_type_description
_atom_type_oxidation_number
_atom_type_number_in_cell
_atom_type_scat_dispersion_real
_atom_type_scat_dispersion_imag
_atom_type_scat_source
C ? 0 68 .002014 .002014 'Int Tables Vol IV Tables 2.2B and 2.3.1'
Cl ? 0 32 .132019 .158997 'Int Tables Vol IV Tables 2.2B and 2.3.1'
O ? 0 30 .007996 .005981 'Int Tables Vol IV Tables 2.2B and 2.3.1'
N ? 0 32 .004028 .002991 'Int Tables Vol IV Tables 2.2B and 2.3.1'
H ? 0 268 0 0 'Int Tables Vol IV Tables 2.2B and 2.3.1'

loop_
_diffrn_attenuator_code
_diffrn_attenuator_scale
? ?

loop_
_geom_angle_atom_site_label_1
_geom_angle_atom_site_label_2
_geom_angle_atom_site_label_3
_geom_angle_site_symmetry_1
_geom_angle_site_symmetry_2
_geom_angle_site_symmetry_3
_geom_angle
_geom_angle_publ_flag
C11 C0 C21 . . . 113.0(2) ?
C11 C0 C11 . . '2 655' 113.1(3) ?
C11 C0 C21 . . '2 655' 102.7(2) ?
C21 C0 C11 . . '2 655' 102.7(2) ?
C21 C0 C21 . . '2 655' 112.9(4) ?
C11 C0 C21 '2 655' . '2 655' 113.0(2) ?
C0 C11 N12 . . . 116.4(3) ?
C0 C11 H11a . . . 109(2) ?
C0 C11 H11b . . . 113(2) ?
N12 C11 H11a . . . 104(2) ?
N12 C11 H11b . . . 107(2) ?
H11a C11 H11b . . . 107(3) ?
C11 N12 C13 . . . 112.8(3) ?
C11 N12 H12a . . . 109(3) ?
C11 N12 H12b . . . 118(3) ?
C13 N12 H12a . . . 109(3) ?
C13 N12 H12b . . . 102(3) ?
H12a N12 H12b . . . 106(5) ?
N12 C13 C14 . . . 111.0(3) ?
N12 C13 H13a . . . 102(2) ?
N12 C13 H13b . . . 107(2) ?
C14 C13 H13a . . . 111(2) ?
C14 C13 H13b . . . 111(3) ?
H13a C13 H13b . . . 113(3) ?
C13 C14 C15 . . . 110.8(3) ?
C13 C14 H14a . . . 108(3) ?
C13 C14 H14b . . . 108(3) ?
C15 C14 H14a . . . 108(3) ?
C15 C14 H14b . . . 111(3) ?
H14a C14 H14b . . . 111(4) ?
C14 C15 N16 . . . 110.7(4) ?
C14 C15 H15a . . . 110(4) ?
C14 C15 H15b . . . 127(2) ?
N16 C15 H15a . . . 111(4) ?
N16 C15 H15b . . . 93(2) ?
H15a C15 H15b . . . 103(4) ?
C15 N16 H16a . . . 110(4) ?
C15 N16 H16b . . . 108(4) ?
C15 N16 H16c . . . 115(3) ?
H16a N16 H16b . . . 117(6) ?
H16a N16 H16c . . . 98(5) ?
H16b N16 H16c . . . 109(5) ?
C0 C21 N22 . . . 117.5(3) ?
C0 C21 H21a . . . 109(2) ?
C0 C21 H21b . . . 108(2) ?
N22 C21 H21a . . . 109(2) ?
N22 C21 H21b . . . 106(2) ?
H21a C21 H21b . . . 106(3) ?
C21 N22 C23 . . . 110.8(3) ?
C21 N22 H22a . . . 115(3) ?
C21 N22 H22b . . . 110(3) ?
C23 N22 H22a . . . 110(3) ?
C23 N22 H22b . . . 111(3) ?
H22a N22 H22b . . . 100(4) ?
N22 C23 C24 . . . 112.8(5) ?
N22 C23 H23a . . . 102(3) ?
N22 C23 H23b . . . 105(2) ?
C24 C23 H23a . . . 113(3) ?
C24 C23 H23b . . . 117(2) ?
H23a C23 H23b . . . 105(4) ?
C23 C24 C25 . . . 116.5(4) ?
C23 C24 H24a . . . 107(4) ?
C23 C24 H24b . . . 113(3) ?
C25 C24 H24a . . . 107(3) ?
C25 C24 H24b . . . 103(4) ?
H24a C24 H24b . . . 110(5) ?
C24 C25 N26 . . . 113.1(4) ?
C24 C25 H25a . . . 107(3) ?
C24 C25 H25b . . . 110(2) ?
N26 C25 H25a . . . 103(3) ?
N26 C25 H25b . . . 108(2) ?
H25a C25 H25b . . . 116(4) ?
C25 N26 H26a . . . 109(3) ?
C25 N26 H26b . . . 114(3) ?
C25 N26 H26c . . . 110(3) ?
H26a N26 H26b . . . 117(4) ?
H26a N26 H26c . . . 112(4) ?
H26b N26 H26c . . . 94(4) ?
O05 Cl5 O06 . . . 4.9(13) ?
O05 Cl5 Cl5 . . '3 666' 159.7(13) ?
O06 Cl5 Cl5 . . '3 666' 158.3(6) ?
H01a O01 H01b . . . 97.6(3) ?
H02a O02 H02b . . . 104.6(5) ?
H03a O03 H03b . . . 86.7(5) ?
O06 O04 O06 . . '2 656' 40.0(9) ?
Cl5 O05 O06 . . . 170(3) ?
Cl5 O05 O06 . . '2 656' 160.1(19) ?
O06 O05 O06 . . '2 656' 19.6(13) ?
Cl5 O06 O04 . . . 141.6(10) ?
Cl5 O06 O05 . . . 5.6(15) ?
Cl5 O06 O05 . . '2 656' 133.2(10) ?
Cl5 O06 O06 . . '2 656' 147.0(14) ?
O04 O06 O05 . . . 144(2) ?
O04 O06 O05 . . '2 656' 84.2(9) ?
O04 O06 O06 . . '2 656' 70.0(11) ?
O05 O06 O05 . . '2 656' 132(2) ?
O05 O06 O06 . . '2 656' 146(2) ?
O05 O06 O06 '2 656' . '2 656' 14.3(10) ?

loop_
_geom_bond_atom_site_label_1
_geom_bond_atom_site_label_2
_geom_bond_site_symmetry_1
_geom_bond_site_symmetry_2
_geom_bond_distance
_geom_bond_publ_flag
C0 C11 . . 1.547(4) ?
C0 C21 . . 1.542(5) ?
C0 C11 . '2 655' 1.547(4) ?
C0 C21 . '2 655' 1.542(5) ?
C11 N12 . . 1.477(5) ?
C11 H11a . . .90(3) ?
C11 H11b . . .85(4) ?
N12 C13 . . 1.492(5) ?
N12 H12a . . .86(4) ?
N12 H12b . . .62(4) ?
C13 C14 . . 1.511(5) ?
C13 H13a . . .93(4) ?
C13 H13b . . .95(4) ?
C14 C15 . . 1.514(6) ?
C14 H14a . . .91(4) ?
C14 H14b . . .99(5) ?
C15 N16 . . 1.466(6) ?
C15 H15a . . .77(5) ?
C15 H15b . . 1.00(4) ?
N16 H16a . . .82(6) ?
N16 H16b . . .91(6) ?
N16 H16c . . .95(6) ?
C21 N22 . . 1.492(5) ?
C21 H21a . . .93(4) ?
C21 H21b . . .96(4) ?
N22 C23 . . 1.505(7) ?
N22 H22a . . .88(4) ?
N22 H22b . . .80(4) ?
C23 C24 . . 1.511(7) ?
C23 H23a . . .77(5) ?
C23 H23b . . 1.10(4) ?
C24 C25 . . 1.504(6) ?
C24 H24a . . .83(5) ?
C24 H24b . . .87(5) ?
C25 N26 . . 1.474(6) ?
C25 H25a . . .90(4) ?
C25 H25b . . 1.06(4) ?
N26 H26a . . 1.08(6) ?
N26 H26b . . .88(4) ?
N26 H26c . . .83(5) ?
Cl5 O05 . . .897(16) ?
Cl5 O06 . . 1.676(16) ?
Cl5 Cl5 . '3 666' 1.957(8) ?
O01 H01a . . .971(4) ?
O01 H01b . . 1.020(5) ?
O02 H02a . . .950(5) ?
O02 H02b . . 1.093(5) ?
O03 H03a . . 1.028(7) ?
O03 H03b . . .970(6) ?
O04 O06 . . 1.56(2) ?
O04 O06 . '2 656' 1.56(2) ?
O05 O06 . . .79(2) ?
O05 O06 . '2 656' 1.78(2) ?
O06 O06 . '2 656' 1.07(2) ?

loop_
_geom_contact_atom_site_label_1
_geom_contact_atom_site_label_2
_geom_contact_distance
_geom_contact_site_symmetry_1
_geom_contact_site_symmetry_2
_geom_contact_publ_flag
C0 N12 2.569(5) . . ?
C0 N12 2.569(5) . '2 655' ?
C0 N22 2.593(5) . . ?
C0 N22 2.593(5) . '2 655' ?
C0 H11a 2.03(3) . . ?
C0 H11a 2.03(3) . '2 655' ?
C0 H11b 2.03(4) . '2 655' ?
C0 H11b 2.03(4) . . ?
C0 H21a 2.05(4) . '2 655' ?
C0 H21a 2.05(4) . . ?
C0 H21b 2.06(4) . '2 655' ?
C0 H21b 2.06(4) . . ?
C11 C11 2.580(5) . '2 655' ?
C11 C13 2.473(5) . . ?
C11 C21 2.575(6) . . ?
C11 C21 2.411(5) . '2 655' ?
C11 Cl5 3.430(7) . '4 564' ?
C11 Cl5 3.500(7) . '2 655' ?
C11 H12a 1.93(4) . . ?
C11 H12b 1.85(4) . . ?
C11 H13a 2.58(4) . . ?
C11 H13b 2.61(4) . . ?
C11 H21a 2.53(4) . '2 655' ?
C11 H21b 2.53(4) . '2 655' ?
N12 C14 2.475(5) . . ?
N12 Cl1 3.057(4) . . ?
N12 Cl5 3.059(7) . '3 666' ?
N12 Cl5 3.106(7) . . ?
N12 H11a 1.91(3) . . ?
N12 H11b 1.91(4) . . ?
N12 H13a 1.92(4) . . ?
N12 H13b 2.00(4) . . ?
N12 H14a 2.65(4) . . ?
N12 H14b 2.62(5) . . ?
C13 C15 2.490(6) . . ?
C13 H11a 2.59(3) . . ?
C13 H11b 2.54(3) . . ?
C13 H12a 1.94(5) . . ?
C13 H12b 1.73(4) . . ?
C13 H14a 1.99(4) . . ?
C13 H14b 2.05(5) . . ?
C13 H15a 2.54(5) . . ?
C14 N16 2.451(6) . . ?
C14 H12a 2.62(4) . . ?
C14 H12b 2.44(4) . . ?
C14 H13a 2.04(4) . . ?
C14 H13b 2.06(4) . . ?
C14 H15a 1.92(5) . . ?
C14 H15b 2.26(4) . . ?
C14 H16a 2.63(6) . . ?
C14 H16b 2.63(6) . . ?
C15 H13b 2.68(4) . . ?
C15 H14a 1.99(4) . . ?
C15 H14b 2.09(5) . . ?
C15 H16a 1.91(6) . . ?
C15 H16b 1.96(6) . . ?
C15 H16c 2.05(5) . . ?
N16 Cl2 3.368(5) . '4 565' ?
N16 Cl2 3.128(5) . '6 645' ?
N16 Cl3 3.186(5) . '4 565' ?
N16 O03 2.893(8) . '4 564' ?
N16 H14a 2.70(4) . . ?
N16 H14b 2.61(5) . . ?
N16 H15a 1.88(5) . . ?
N16 H15b 1.82(4) . . ?
C21 C21 2.570(6) . '2 655' ?
C21 C23 2.467(6) . . ?
C21 H11a 2.57(3) . '2 655' ?
C21 H11b 2.53(4) . '2 655' ?
C21 H22a 2.03(4) . . ?
C21 H22b 1.92(4) . . ?
C21 H23a 2.45(4) . . ?
C21 H23b 2.64(4) . . ?
N22 C24 2.511(6) . . ?
N22 Cl1 3.195(4) . . ?
N22 Cl2 3.385(4) . . ?
N22 O01 2.826(6) . . ?
N22 H21a 1.99(4) . . ?
N22 H21b 1.99(4) . . ?
N22 H23a 1.83(4) . . ?
N22 H23b 2.08(4) . . ?
N22 H24b 2.67(5) . . ?
C23 C25 2.563(6) . . ?
C23 Cl1 3.397(5) . . ?
C23 H21a 2.60(4) . . ?
C23 H21b 2.60(4) . . ?
C23 H22a 1.98(4) . . ?
C23 H22b 1.93(4) . . ?
C23 H24a 1.92(5) . . ?
C23 H24b 2.02(5) . . ?
C24 N26 2.485(6) . . ?
C24 H22a 2.58(4) . . ?
C24 H22b 2.69(4) . . ?
C24 H23a 1.95(5) . . ?
C24 H23b 2.23(4) . . ?
C24 H25a 1.96(4) . . ?
C24 H25b 2.11(4) . . ?
C24 H26b 2.69(4) . . ?
C24 H26c 2.57(4) . . ?
C25 Cl1 3.496(4) . '7 666' ?
C25 H24a 1.92(5) . . ?
C25 H24b 1.90(5) . . ?
C25 H26a 2.09(6) . . ?
C25 H26b 2.00(4) . . ?
C25 H26c 1.92(4) . . ?
N26 Cl1 3.187(4) . . ?
N26 Cl1 3.267(4) . '7 666' ?
N26 Cl2 3.320(4) . '7 666' ?
N26 Cl3 3.129(4) . '7 666' ?
N26 H25a 1.89(4) . . ?
N26 H25b 2.07(4) . . ?
N26 H24a 2.56(5) . . ?
Cl1 Cl2 3.843(2) . . ?
Cl1 Cl5 3.955(5) . . ?
Cl1 H12a 2.26(4) . . ?
Cl1 H13a 3.16(4) . . ?
Cl1 H14a 3.05(4) . . ?
Cl1 H15a 2.91(5) . '4 565' ?
Cl1 H21a 3.11(4) . . ?
Cl1 H22b 2.65(4) . . ?
Cl1 H23b 2.76(4) . . ?
Cl1 H26a 2.31(6) . '7 666' ?
Cl1 H26b 2.49(4) . . ?
Cl2 H11a 2.62(3) . . ?
Cl2 H16a 3.10(6) . '4 564' ?
Cl2 H16b 2.98(6) . '4 564' ?
Cl2 H16c 2.21(6) . '6 655' ?
Cl2 H22a 3.19(4) . . ?
Cl2 H22b 2.73(4) . . ?
Cl2 H25b 2.75(4) . . ?
Cl2 H26a 2.73(6) . '7 666' ?
Cl3 O02 3.057(5) . '8 564' ?
Cl3 H13a 3.06(4) . . ?
Cl3 H15b 2.99(4) . . ?
Cl3 H16a 2.41(6) . '4 564' ?
Cl3 H25a 2.93(4) . '6 645' ?
Cl3 H26c 2.36(4) . '7 666' ?
Cl3 H02b 1.9674(14) . '8 564' ?
Cl4 O01 2.996(5) . '3 676' ?
Cl4 O01 2.996(5) . '4 575' ?
Cl4 O02 2.908(5) . . ?
Cl4 O02 2.908(5) . '2 656' ?
Cl4 H01a 2.057(3) . '4 575' ?
Cl4 H01a 2.057(3) . '3 676' ?
Cl4 H01b 3.090(2) . '3 676' ?
Cl4 H01b 3.090(2) . '4 575' ?
Cl4 H02a 2.0035(14) . . ?
Cl4 H02a 2.0035(14) . '2 656' ?
Cl5 Cl5 3.905(8) . '2 656' ?
Cl5 O04 3.060(13) . . ?
Cl5 O05 2.816(17) . '3 666' ?
Cl5 O05 3.169(16) . '2 656' ?
Cl5 O06 2.638(16) . '2 656' ?
Cl5 O06 3.568(16) . '3 666' ?
Cl5 H11b 2.74(4) . '4 565' ?
Cl5 H11b 2.69(3) . '2 655' ?
Cl5 H12a 2.81(5) . . ?
Cl5 H12b 2.45(4) . '3 666' ?
Cl5 H12b 2.70(4) . . ?
Cl5 H13b 2.75(4) . '4 565' ?
Cl5 H14b 2.83(5) . '3 666' ?
Cl5 H21a 2.93(4) . . ?
O01 O01 3.010(7) . '2 655' ?
O01 O02 2.726(7) . '2 655' ?
O01 H21b 2.55(4) . '2 655' ?
O01 H22a 1.95(4) . . ?
O01 H23a 2.78(4) . '2 655' ?
O01 H01a 2.566(5) . '2 655' ?
O02 O03 2.731(8) . '2 656' ?
O03 O04 2.700(9) . . ?
O03 H16b 2.04(6) . '4 565' ?
O04 O05 2.25(2) . '2 656' ?
O04 O05 2.25(2) . . ?
O04 H03a 2.575(3) . . ?
O04 H03a 2.575(3) . '2 656' ?
O04 H03b 1.829(5) . '2 656' ?
O04 H03b 1.829(5) . . ?
O05 O05 2.37(2) . '2 656' ?
O05 H12b 2.54(4) . '3 666' ?
O05 H13b 2.64(4) . '4 565' ?
O05 H14b 2.78(5) . '3 666' ?
O06 H03b 2.714(13) . . ?
O06 H03b 2.780(14) . '2 656' ?
H11a H11b 1.41(5) . . ?
H11a H12a 2.13(6) . . ?
H11a H13a 2.36(5) . . ?
H11a H21b 2.34(5) . '2 655' ?
H11a H22b 2.39(5) . . ?
H11b H12b 2.17(5) . . ?
H11b H13b 2.36(5) . . ?
H11b H21a 2.33(5) . '2 655' ?
H12a H12b 1.18(6) . . ?
H12a H13a 2.14(6) . . ?
H12a H21a 2.40(6) . . ?
H12b H13a 2.36(6) . . ?
H12b H13b 2.11(6) . . ?
H12b H14b 2.35(6) . . ?
H13a H13b 1.57(6) . . ?
H13a H14a 2.24(6) . . ?
H13b H14b 2.38(6) . . ?
H14a H14b 1.57(6) . . ?
H14b H15a 2.36(7) . . ?
H15a H15b 1.39(6) . . ?
H15a H16b 2.18(8) . . ?
H15a H16c 2.30(7) . . ?
H15b H16a 2.06(7) . . ?
H15b H16c 2.04(7) . . ?
H16a H16b 1.48(9) . . ?
H16a H16c 1.34(9) . . ?
H16b H16c 1.52(9) . . ?
H16b H03a 2.01(6) . '4 564' ?
H21a H21b 1.51(5) . . ?
H21a H22b 2.25(6) . . ?
H21a H23b 2.36(6) . . ?
H21b H22a 2.39(5) . '2 655' ?
H21b H22a 2.34(6) . . ?
H21b H23a 2.29(6) . . ?
H22a H22b 1.28(6) . . ?
H22a H23a 2.20(6) . . ?
H22a H01b 2.25(4) . . ?
H22b H23b 2.29(6) . . ?
H22b H25b 2.37(5) . . ?
H23a H23b 1.50(6) . . ?
H23a H24a 2.18(7) . . ?
H23a H24b 2.30(7) . . ?
H25a H25b 1.66(6) . . ?
H25a H24a 2.17(7) . . ?
H25a H24b 2.11(7) . . ?
H25a H26a 2.22(7) . . ?
H25a H26c 2.17(6) . . ?
H25b H24b 2.33(7) . . ?
H25b H26b 2.39(6) . . ?
H24a H24b 1.39(7) . . ?
H24a H26c 2.38(6) . . ?
H26a H26b 1.67(7) . . ?
H26a H26c 1.59(8) . . ?
H26b H26c 1.25(6) . . ?
H01a H01a 1.9075(5) . '2 655' ?
H01a H01b 1.4978(4) . . ?
H02a H02b 1.6192(4) . . ?
H03a H03b 1.3723(5) . . ?

loop_
_geom_hbond_atom_site_label_D
_geom_hbond_atom_site_label_H
_geom_hbond_atom_site_label_A
_geom_hbond_site_symmetry_D
_geom_hbond_site_symmetry_H
_geom_hbond_site_symmetry_A
_geom_hbond_distance_DH
_geom_hbond_distance_HA
_geom_hbond_distance_DA
_geom_hbond_angle_DHA
_geom_hbond_publ_flag
? ? ? ? ? ? ? ? ? ? ?

loop_
_geom_torsion_atom_site_label_1
_geom_torsion_atom_site_label_2
_geom_torsion_atom_site_label_3
_geom_torsion_atom_site_label_4
_geom_torsion_site_symmetry_1
_geom_torsion_site_symmetry_2
_geom_torsion_site_symmetry_3
_geom_torsion_site_symmetry_4
_geom_torsion
_geom_torsion_publ_flag
? ? ? ? ? ? ? ? ? ?
